data_8107391
loop_
_publ_author_name
'Zhang, Wen-Wen'
'Ye, Jiang-Hai'
'Huang, Hua'
'Zou, Juan'
'He, Kang'

_publ_section_title
;
 Synthesis and crystal structure of
 1-((3R,10S,13R,17S)-3-((4-methoxyphenyl)amino)-10,13-dimethylhexadecahydro-1H-cyclopenta[\a]-phenanthren-17-yl)ethan-1-one,
 C28H41NO2
;
_journal_issue 2
_journal_name_full 'Zeitschrift f\"ur Kristallographie - New Crystal Structures'
_journal_page_first 189
_journal_page_last 191
_journal_paper_doi 10.1515/ncrs-2022-0516
_journal_volume 238
_journal_year 2023
_chemical_absolute_configuration unk
_chemical_formula_sum 'C28 H41 N O2'
_chemical_formula_weight 423.62
_chemical_name_systematic
;
1-((3<i>R</i>,10<i>S</i>,13<i>R</i>,17<i>S</i>)-3-
((4-methoxyphenyl)amino)-10,13-dimethylhexadecahydro-
1<i>H</i>-cyclopenta[<i>\a</i>]phenanthren-17-yl)ethan
-1-one
;
_space_group_crystal_system orthorhombic
_space_group_IT_number 19
_space_group_name_Hall 'P 2ac 2ab'
_space_group_name_H-M_alt 'P 21 21 21'
_atom_sites_solution_hydrogens geom
_audit_creation_method SHELXL-2018/3
_cell_angle_alpha 90
_cell_angle_beta 90
_cell_angle_gamma 90
_cell_formula_units_Z 4
_cell_length_a 10.4480(5)
_cell_length_b 12.4188(6)
_cell_length_c 18.3905(10)
_cell_measurement_reflns_used 9307
_cell_measurement_temperature 273(2)
_cell_measurement_theta_max 25.79
_cell_measurement_theta_min 2.76
_cell_volume 2386.2(2)
_computing_cell_refinement 'SAINT (Brucker, 2012)[2]'
_computing_data_collection 'APEX2 (Brucker, 2012)[2]'
_computing_data_reduction 'SAINT (Brucker, 2012)[2]'
_computing_molecular_graphics 'Diamond 4.0[4]'
_computing_publication_material 'Olex2 (Dolomanov et al., 2009)[1]'
_computing_structure_refinement 'SHELXL-2018/3 (Sheldrick, 2018)'
_computing_structure_solution 'SHELXT 2014/5 (Sheldrick, 2014)'
_diffrn_ambient_temperature 273(2)
_diffrn_measured_fraction_theta_full 0.993
_diffrn_measured_fraction_theta_max 0.993
_diffrn_measurement_device_type 'Bruker APEX-II CCD'
_diffrn_measurement_method '\f and \w scans'
_diffrn_radiation_type MoK\a
_diffrn_radiation_wavelength 0.71073
_diffrn_reflns_av_R_equivalents 0.0560
_diffrn_reflns_av_unetI/netI 0.0582
_diffrn_reflns_Laue_measured_fraction_full 0.993
_diffrn_reflns_Laue_measured_fraction_max 0.993
_diffrn_reflns_limit_h_max 15
_diffrn_reflns_limit_h_min -14
_diffrn_reflns_limit_k_max 18
_diffrn_reflns_limit_k_min -18
_diffrn_reflns_limit_l_max 26
_diffrn_reflns_limit_l_min -27
_diffrn_reflns_number 39795
_diffrn_reflns_point_group_measured_fraction_full 0.995
_diffrn_reflns_point_group_measured_fraction_max 0.991
_diffrn_reflns_theta_full 25.242
_diffrn_reflns_theta_max 31.548
_diffrn_reflns_theta_min 2.756
_exptl_absorpt_coefficient_mu 0.072
_exptl_absorpt_correction_T_max 0.7462
_exptl_absorpt_correction_T_min 0.7010
_exptl_absorpt_correction_type multi-scan
_exptl_absorpt_process_details
;
 SADABS 2016/2: Krause, L., Herbst-Irmer, R., Sheldrick G.M. & Stalke D.,
 J. Appl. Cryst. 48 (2015) 3-10
;
_exptl_crystal_colour colourless
_exptl_crystal_density_diffrn 1.179
_exptl_crystal_description block
_exptl_crystal_F_000 928
_exptl_crystal_size_max 0.25
_exptl_crystal_size_mid 0.22
_exptl_crystal_size_min 0.20
_refine_diff_density_max 0.234
_refine_diff_density_min -0.180
_refine_diff_density_rms 0.030
_refine_ls_abs_structure_details
;
 Flack x determined using 1393 quotients [(I+)-(I-)]/[(I+)+(I-)]
 (Parsons, Flack and Wagner, Acta Cryst. B69 (2013) 249-259).
;
_refine_ls_abs_structure_Flack 0.4(4)
_refine_ls_extinction_coef .
_refine_ls_extinction_method none
_refine_ls_goodness_of_fit_ref 1.010
_refine_ls_hydrogen_treatment constr
_refine_ls_matrix_type full
_refine_ls_number_parameters 284
_refine_ls_number_reflns 7899
_refine_ls_number_restraints 0
_refine_ls_restrained_S_all 1.010
_refine_ls_R_factor_all 0.1229
_refine_ls_R_factor_gt 0.0608
_refine_ls_shift/su_max 0.000
_refine_ls_shift/su_mean 0.000
_refine_ls_structure_factor_coef Fsqd
_refine_ls_weighting_details 'w=1/[\s^2^(Fo^2^)+(0.0654P)^2^+0.1990P] where P=(Fo^2^+2Fc^2^)/3'
_refine_ls_weighting_scheme calc
_refine_ls_wR_factor_gt 0.1271
_refine_ls_wR_factor_ref 0.1510
_reflns_Friedel_coverage 0.792
_reflns_Friedel_fraction_full 0.997
_reflns_Friedel_fraction_max 0.989
_reflns_number_gt 4517
_reflns_number_total 7899
_reflns_threshold_expression 'I > 2\s(I)'
_cod_data_source_file suppl_j_ncrs-2022-0516_suppl.cif
_cod_data_source_block A
_cod_database_code 8107391
_shelx_shelxl_version_number 2018/3
_shelx_space_group_comment
;
The symmetry employed for this shelxl refinement is uniquely defined
by the following loop, which should always be used as a source of
symmetry information in preference to the above space-group names.
They are only intended as comments.
;
_exptl_absorpt_special_details
;
The following wavelength and cell were deduced by SADABS from the
direction cosines etc. They are given here for emergency use only:
CELL 0.71076   10.446   12.414   18.400   90.031   90.024   90.027
;

loop_
_space_group_symop_operation_xyz
'x, y, z'
'x+1/2, -y+1/2, -z'
'-x, y+1/2, -z+1/2'
'-x+1/2, -y, z+1/2'

loop_
_atom_site_label
_atom_site_type_symbol
_atom_site_fract_x
_atom_site_fract_y
_atom_site_fract_z
_atom_site_U_iso_or_equiv
_atom_site_adp_type
_atom_site_occupancy
_atom_site_site_symmetry_order
_atom_site_calc_flag
_atom_site_refinement_flags_posn
_atom_site_refinement_flags_adp
_atom_site_refinement_flags_occupancy
_atom_site_disorder_assembly
_atom_site_disorder_group
C1 C 0.3996(3) 0.35978(18) 0.72359(14) 0.0491(6) Uani 1 1 d . . . . .
H24 H 0.327060 0.312353 0.715880 0.059 Uiso 1 1 calc R U . . .
H25 H 0.475773 0.315368 0.726415 0.059 Uiso 1 1 calc R U . . .
N1 N 0.6089(2) 0.4444(2) 0.83282(14) 0.0609(6) Uani 1 1 d . . . . .
H6 H 0.674460 0.447484 0.804625 0.073 Uiso 1 1 calc R U . . .
O1 O 0.3106(3) 0.2150(2) 0.27407(14) 0.0993(9) Uani 1 1 d . . . . .
C2 C 0.3820(3) 0.4182(2) 0.79590(16) 0.0572(7) Uani 1 1 d . . . . .
H27A H 0.378479 0.365541 0.834818 0.069 Uiso 1 1 calc R U . . .
H26A H 0.301153 0.456524 0.795260 0.069 Uiso 1 1 calc R U . . .
O2 O 0.6634(2) 0.2117(2) 1.09046(13) 0.0778(7) Uani 1 1 d . . . . .
C3 C 0.4903(3) 0.4981(2) 0.81140(15) 0.0568(7) Uani 1 1 d . . . . .
H38 H 0.463139 0.543565 0.852113 0.068 Uiso 1 1 calc R U . . .
C4 C 0.5126(3) 0.57110(19) 0.74626(16) 0.0576(7) Uani 1 1 d . . . . .
H7 H 0.589569 0.612937 0.754705 0.069 Uiso 1 1 calc R U . . .
H8 H 0.441576 0.621099 0.742501 0.069 Uiso 1 1 calc R U . . .
C5 C 0.5264(2) 0.51140(17) 0.67399(14) 0.0443(6) Uani 1 1 d . . . . .
H9 H 0.601663 0.464879 0.678958 0.053 Uiso 1 1 calc R U . . .
C6 C 0.5551(3) 0.58794(19) 0.61150(16) 0.0546(7) Uani 1 1 d . . . . .
H36 H 0.483456 0.636663 0.604981 0.066 Uiso 1 1 calc R U . . .
H37 H 0.629947 0.630698 0.623368 0.066 Uiso 1 1 calc R U . . .
C7 C 0.5790(3) 0.5274(2) 0.54120(16) 0.0547(7) Uani 1 1 d . . . . .
H35 H 0.659356 0.488746 0.545120 0.066 Uiso 1 1 calc R U . . .
H34 H 0.587196 0.578865 0.501812 0.066 Uiso 1 1 calc R U . . .
C8 C 0.4725(2) 0.44727(18) 0.52244(14) 0.0438(5) Uani 1 1 d . . . . .
H33 H 0.394139 0.487796 0.512001 0.053 Uiso 1 1 calc R U . . .
C9 C 0.4467(2) 0.37183(16) 0.58777(13) 0.0397(5) Uani 1 1 d . . . . .
H20 H 0.528406 0.336332 0.598183 0.048 Uiso 1 1 calc R U . . .
C10 C 0.4118(2) 0.43584(17) 0.65772(14) 0.0413(5) Uani 1 1 d . . . . .
C11 C 0.3522(3) 0.2807(2) 0.56846(15) 0.0527(7) Uani 1 1 d . . . . .
H28A H 0.349542 0.229651 0.608355 0.063 Uiso 1 1 calc R U . . .
H29 H 0.267230 0.311047 0.563069 0.063 Uiso 1 1 calc R U . . .
C12 C 0.3877(3) 0.22045(19) 0.49828(14) 0.0505(6) Uani 1 1 d . . . . .
H30 H 0.466822 0.181093 0.505747 0.061 Uiso 1 1 calc R U . . .
H31 H 0.321087 0.168788 0.486792 0.061 Uiso 1 1 calc R U . . .
C13 C 0.4040(2) 0.29790(19) 0.43488(14) 0.0454(6) Uani 1 1 d . . . . .
C14 C 0.5067(2) 0.3812(2) 0.45603(14) 0.0475(6) Uani 1 1 d . . . . .
H32 H 0.583555 0.340135 0.468800 0.057 Uiso 1 1 calc R U . . .
C15 C 0.5367(4) 0.4389(3) 0.38462(16) 0.0724(9) Uani 1 1 d . . . . .
H11 H 0.623066 0.467458 0.384964 0.087 Uiso 1 1 calc R U . . .
H12 H 0.477046 0.497471 0.376232 0.087 Uiso 1 1 calc R U . . .
C16 C 0.5220(4) 0.3515(3) 0.32649(17) 0.0799(10) Uani 1 1 d . . . . .
H13 H 0.604198 0.335545 0.304404 0.096 Uiso 1 1 calc R U . . .
H10 H 0.463570 0.375029 0.288738 0.096 Uiso 1 1 calc R U . . .
C17 C 0.4687(3) 0.2507(2) 0.36538(15) 0.0575(7) Uani 1 1 d . . . . .
H14 H 0.541785 0.207167 0.381136 0.069 Uiso 1 1 calc R U . . .
C18 C 0.2755(3) 0.3502(2) 0.41514(18) 0.0619(7) Uani 1 1 d . . . . .
H17 H 0.215147 0.295274 0.401934 0.093 Uiso 1 1 calc R U . . .
H19 H 0.287324 0.398457 0.374914 0.093 Uiso 1 1 calc R U . . .
H18 H 0.243551 0.389609 0.456230 0.093 Uiso 1 1 calc R U . . .
C19 C 0.2853(2) 0.4976(2) 0.64739(18) 0.0575(7) Uani 1 1 d . . . . .
H22 H 0.289325 0.538994 0.603372 0.086 Uiso 1 1 calc R U . . .
H23 H 0.272038 0.544950 0.687952 0.086 Uiso 1 1 calc R U . . .
H21 H 0.215722 0.447309 0.644417 0.086 Uiso 1 1 calc R U . . .
C20 C 0.3836(3) 0.1796(3) 0.31840(17) 0.0646(8) Uani 1 1 d . . . . .
C21 C 0.3946(4) 0.0611(3) 0.3292(2) 0.0823(10) Uani 1 1 d . . . . .
H15 H 0.333367 0.024959 0.298927 0.124 Uiso 1 1 calc R U . . .
H16 H 0.378046 0.044016 0.379280 0.124 Uiso 1 1 calc R U . . .
H2 H 0.479352 0.038051 0.316528 0.124 Uiso 1 1 calc R U . . .
C22 C 0.6173(3) 0.3882(2) 0.89829(15) 0.0515(6) Uani 1 1 d . . . . .
C23 C 0.5392(3) 0.4093(3) 0.95771(16) 0.0667(8) Uani 1 1 d . . . . .
H40 H 0.476322 0.462026 0.954077 0.080 Uiso 1 1 calc R U . . .
C24 C 0.5532(3) 0.3528(3) 1.02254(16) 0.0657(8) Uani 1 1 d . . . . .
H39 H 0.500282 0.368738 1.061735 0.079 Uiso 1 1 calc R U . . .
C25 C 0.6436(3) 0.2746(3) 1.02926(16) 0.0581(7) Uani 1 1 d . . . . .
C26 C 0.7221(3) 0.2536(2) 0.97088(17) 0.0614(8) Uani 1 1 d . . . . .
H26 H 0.785222 0.201217 0.975005 0.074 Uiso 1 1 calc R U . . .
C27 C 0.7087(3) 0.3086(2) 0.90689(17) 0.0557(7) Uani 1 1 d . . . . .
H27 H 0.762491 0.292027 0.868165 0.067 Uiso 1 1 calc R U . . .
C28 C 0.5893(4) 0.2337(4) 1.1516(2) 0.0900(11) Uani 1 1 d . . . . .
H28 H 0.604652 0.306324 1.167245 0.135 Uiso 1 1 calc R U . . .
H42 H 0.611665 0.184802 1.189973 0.135 Uiso 1 1 calc R U . . .
H3 H 0.500360 0.225220 1.139743 0.135 Uiso 1 1 calc R U . . .

loop_
_atom_site_aniso_label
_atom_site_aniso_U_11
_atom_site_aniso_U_22
_atom_site_aniso_U_33
_atom_site_aniso_U_23
_atom_site_aniso_U_13
_atom_site_aniso_U_12
C1 0.0522(14) 0.0395(11) 0.0555(15) 0.0015(11) 0.0089(12) -0.0073(11)
N1 0.0550(13) 0.0698(14) 0.0580(15) -0.0068(12) 0.0091(12) -0.0008(12)
O1 0.120(2) 0.1080(18) 0.0702(16) -0.0047(15) -0.0434(15) 0.0039(17)
C2 0.0563(16) 0.0575(14) 0.0578(17) -0.0043(13) 0.0117(13) -0.0024(13)
O2 0.0757(14) 0.0991(16) 0.0587(14) 0.0017(13) -0.0042(12) 0.0083(12)
C3 0.0616(17) 0.0513(13) 0.0573(17) -0.0156(13) 0.0079(14) 0.0031(13)
C4 0.0612(16) 0.0375(12) 0.0740(19) -0.0105(12) 0.0024(14) -0.0031(12)
C5 0.0428(13) 0.0323(10) 0.0579(15) -0.0020(10) 0.0031(11) -0.0030(9)
C6 0.0539(15) 0.0372(11) 0.0726(18) 0.0040(12) 0.0014(13) -0.0128(11)
C7 0.0539(16) 0.0488(13) 0.0615(17) 0.0086(12) 0.0048(13) -0.0168(12)
C8 0.0407(13) 0.0372(10) 0.0535(14) 0.0093(11) 0.0024(11) -0.0034(10)
C9 0.0370(11) 0.0328(10) 0.0493(13) 0.0042(10) 0.0030(10) -0.0018(9)
C10 0.0387(12) 0.0323(10) 0.0528(14) 0.0006(10) 0.0052(11) -0.0029(9)
C11 0.0618(16) 0.0437(12) 0.0525(16) 0.0031(12) 0.0058(13) -0.0164(11)
C12 0.0567(15) 0.0402(11) 0.0547(16) 0.0001(12) -0.0036(13) -0.0074(11)
C13 0.0395(12) 0.0491(12) 0.0478(14) 0.0039(11) -0.0034(11) 0.0022(10)
C14 0.0413(13) 0.0509(13) 0.0504(14) 0.0076(12) 0.0025(11) -0.0044(11)
C15 0.083(2) 0.080(2) 0.0542(17) 0.0115(16) 0.0110(16) -0.0250(18)
C16 0.086(2) 0.100(2) 0.0536(18) 0.0043(18) 0.0112(17) -0.022(2)
C17 0.0509(15) 0.0716(17) 0.0500(15) -0.0024(14) -0.0040(12) 0.0017(14)
C18 0.0460(14) 0.0696(17) 0.070(2) 0.0008(15) -0.0106(14) 0.0055(13)
C19 0.0445(14) 0.0505(13) 0.078(2) -0.0031(14) 0.0078(14) 0.0062(12)
C20 0.0584(17) 0.085(2) 0.0507(17) -0.0101(16) -0.0018(14) 0.0031(16)
C21 0.0659(19) 0.080(2) 0.101(3) -0.023(2) -0.008(2) 0.0033(17)
C22 0.0503(14) 0.0541(13) 0.0503(15) -0.0186(13) 0.0034(12) -0.0097(12)
C23 0.0710(19) 0.0743(18) 0.0548(17) -0.0138(15) 0.0043(15) 0.0160(16)
C24 0.0627(18) 0.085(2) 0.0497(16) -0.0169(16) 0.0045(14) 0.0012(17)
C25 0.0504(15) 0.0699(17) 0.0541(17) -0.0159(15) -0.0082(13) -0.0074(13)
C26 0.0517(16) 0.0701(18) 0.0626(19) -0.0136(16) -0.0038(14) 0.0023(14)
C27 0.0481(15) 0.0641(16) 0.0548(17) -0.0178(14) 0.0059(13) -0.0019(13)
C28 0.100(3) 0.108(3) 0.062(2) 0.003(2) 0.008(2) 0.005(2)

loop_
_atom_type_symbol
_atom_type_description
_atom_type_scat_dispersion_real
_atom_type_scat_dispersion_imag
_atom_type_scat_source
C C 0.0033 0.0016 'International Tables Vol C Tables 4.2.6.8 and 6.1.1.4'
H H 0.0000 0.0000 'International Tables Vol C Tables 4.2.6.8 and 6.1.1.4'
O O 0.0106 0.0060 'International Tables Vol C Tables 4.2.6.8 and 6.1.1.4'
N N 0.0061 0.0033 'International Tables Vol C Tables 4.2.6.8 and 6.1.1.4'

loop_
_geom_angle_atom_site_label_1
_geom_angle_atom_site_label_2
_geom_angle_atom_site_label_3
_geom_angle
_geom_angle_site_symmetry_1
_geom_angle_site_symmetry_3
C2 C1 C10 113.81(19) . .
C2 C1 H24 108.8 . .
C10 C1 H24 108.8 . .
C2 C1 H25 108.8 . .
C10 C1 H25 108.8 . .
H24 C1 H25 107.7 . .
C22 N1 C3 121.0(2) . .
C22 N1 H6 119.5 . .
C3 N1 H6 119.5 . .
C1 C2 C3 112.4(2) . .
C1 C2 H27A 109.1 . .
C3 C2 H27A 109.1 . .
C1 C2 H26A 109.1 . .
C3 C2 H26A 109.1 . .
H27A C2 H26A 107.9 . .
C25 O2 C28 117.5(3) . .
N1 C3 C4 110.8(2) . .
N1 C3 C2 112.4(2) . .
C4 C3 C2 110.7(2) . .
N1 C3 H38 107.6 . .
C4 C3 H38 107.6 . .
C2 C3 H38 107.6 . .
C3 C4 C5 114.21(19) . .
C3 C4 H7 108.7 . .
C5 C4 H7 108.7 . .
C3 C4 H8 108.7 . .
C5 C4 H8 108.7 . .
H7 C4 H8 107.6 . .
C6 C5 C4 111.86(19) . .
C6 C5 C10 112.6(2) . .
C4 C5 C10 112.9(2) . .
C6 C5 H9 106.3 . .
C4 C5 H9 106.3 . .
C10 C5 H9 106.3 . .
C7 C6 C5 111.50(19) . .
C7 C6 H36 109.3 . .
C5 C6 H36 109.3 . .
C7 C6 H37 109.3 . .
C5 C6 H37 109.3 . .
H36 C6 H37 108.0 . .
C6 C7 C8 113.3(2) . .
C6 C7 H35 108.9 . .
C8 C7 H35 108.9 . .
C6 C7 H34 108.9 . .
C8 C7 H34 108.9 . .
H35 C7 H34 107.7 . .
C14 C8 C7 111.3(2) . .
C14 C8 C9 109.83(17) . .
C7 C8 C9 110.2(2) . .
C14 C8 H33 108.5 . .
C7 C8 H33 108.5 . .
C9 C8 H33 108.5 . .
C11 C9 C8 112.15(19) . .
C11 C9 C10 114.56(19) . .
C8 C9 C10 111.94(16) . .
C11 C9 H20 105.8 . .
C8 C9 H20 105.8 . .
C10 C9 H20 105.8 . .
C19 C10 C1 109.3(2) . .
C19 C10 C5 112.65(18) . .
C1 C10 C5 106.5(2) . .
C19 C10 C9 110.7(2) . .
C1 C10 C9 110.88(16) . .
C5 C10 C9 106.76(18) . .
C12 C11 C9 113.3(2) . .
C12 C11 H28A 108.9 . .
C9 C11 H28A 108.9 . .
C12 C11 H29 108.9 . .
C9 C11 H29 108.9 . .
H28A C11 H29 107.7 . .
C13 C12 C11 111.28(19) . .
C13 C12 H30 109.4 . .
C11 C12 H30 109.4 . .
C13 C12 H31 109.4 . .
C11 C12 H31 109.4 . .
H30 C12 H31 108.0 . .
C12 C13 C18 110.5(2) . .
C12 C13 C14 108.0(2) . .
C18 C13 C14 112.6(2) . .
C12 C13 C17 116.1(2) . .
C18 C13 C17 110.1(2) . .
C14 C13 C17 99.1(2) . .
C8 C14 C15 119.2(2) . .
C8 C14 C13 113.8(2) . .
C15 C14 C13 103.9(2) . .
C8 C14 H32 106.4 . .
C15 C14 H32 106.4 . .
C13 C14 H32 106.4 . .
C14 C15 C16 104.3(2) . .
C14 C15 H11 110.9 . .
C16 C15 H11 110.9 . .
C14 C15 H12 110.9 . .
C16 C15 H12 110.9 . .
H11 C15 H12 108.9 . .
C15 C16 C17 106.7(2) . .
C15 C16 H13 110.4 . .
C17 C16 H13 110.4 . .
C15 C16 H10 110.4 . .
C17 C16 H10 110.4 . .
H13 C16 H10 108.6 . .
C20 C17 C16 114.7(2) . .
C20 C17 C13 115.5(2) . .
C16 C17 C13 103.4(2) . .
C20 C17 H14 107.6 . .
C16 C17 H14 107.6 . .
C13 C17 H14 107.6 . .
C13 C18 H17 109.5 . .
C13 C18 H19 109.5 . .
H17 C18 H19 109.5 . .
C13 C18 H18 109.5 . .
H17 C18 H18 109.5 . .
H19 C18 H18 109.5 . .
C10 C19 H22 109.5 . .
C10 C19 H23 109.5 . .
H22 C19 H23 109.5 . .
C10 C19 H21 109.5 . .
H22 C19 H21 109.5 . .
H23 C19 H21 109.5 . .
O1 C20 C21 120.1(3) . .
O1 C20 C17 122.9(3) . .
C21 C20 C17 116.9(3) . .
C20 C21 H15 109.5 . .
C20 C21 H16 109.5 . .
H15 C21 H16 109.5 . .
C20 C21 H2 109.5 . .
H15 C21 H2 109.5 . .
H16 C21 H2 109.5 . .
C27 C22 C23 116.8(3) . .
C27 C22 N1 120.0(2) . .
C23 C22 N1 123.2(3) . .
C22 C23 C24 121.1(3) . .
C22 C23 H40 119.4 . .
C24 C23 H40 119.4 . .
C25 C24 C23 120.8(3) . .
C25 C24 H39 119.6 . .
C23 C24 H39 119.6 . .
C24 C25 C26 118.5(3) . .
C24 C25 O2 125.5(3) . .
C26 C25 O2 116.0(3) . .
C27 C26 C25 121.1(3) . .
C27 C26 H26 119.5 . .
C25 C26 H26 119.5 . .
C26 C27 C22 121.7(3) . .
C26 C27 H27 119.2 . .
C22 C27 H27 119.2 . .
O2 C28 H28 109.5 . .
O2 C28 H42 109.5 . .
H28 C28 H42 109.5 . .
O2 C28 H3 109.5 . .
H28 C28 H3 109.5 . .
H42 C28 H3 109.5 . .

loop_
_geom_bond_atom_site_label_1
_geom_bond_atom_site_label_2
_geom_bond_distance
_geom_bond_site_symmetry_2
C1 C2 1.526(4) .
C1 C10 1.541(3) .
C1 H24 0.9700 .
C1 H25 0.9700 .
N1 C22 1.394(4) .
N1 C3 1.461(4) .
N1 H6 0.8600 .
O1 C20 1.200(4) .
C2 C3 1.531(4) .
C2 H27A 0.9700 .
C2 H26A 0.9700 .
O2 C25 1.386(4) .
O2 C28 1.393(4) .
C3 C4 1.521(4) .
C3 H38 0.9800 .
C4 C5 1.529(3) .
C4 H7 0.9700 .
C4 H8 0.9700 .
C5 C6 1.521(3) .
C5 C10 1.550(3) .
C5 H9 0.9800 .
C6 C7 1.516(4) .
C6 H36 0.9700 .
C6 H37 0.9700 .
C7 C8 1.532(3) .
C7 H35 0.9700 .
C7 H34 0.9700 .
C8 C14 1.514(3) .
C8 C9 1.547(3) .
C8 H33 0.9800 .
C9 C11 1.543(3) .
C9 C10 1.555(3) .
C9 H20 0.9800 .
C10 C19 1.540(3) .
C11 C12 1.537(4) .
C11 H28A 0.9700 .
C11 H29 0.9700 .
C12 C13 1.521(3) .
C12 H30 0.9700 .
C12 H31 0.9700 .
C13 C18 1.536(4) .
C13 C14 1.540(3) .
C13 C17 1.560(4) .
C14 C15 1.528(4) .
C14 H32 0.9800 .
C15 C16 1.532(4) .
C15 H11 0.9700 .
C15 H12 0.9700 .
C16 C17 1.545(4) .
C16 H13 0.9700 .
C16 H10 0.9700 .
C17 C20 1.522(4) .
C17 H14 0.9800 .
C18 H17 0.9600 .
C18 H19 0.9600 .
C18 H18 0.9600 .
C19 H22 0.9600 .
C19 H23 0.9600 .
C19 H21 0.9600 .
C20 C21 1.489(5) .
C21 H15 0.9600 .
C21 H16 0.9600 .
C21 H2 0.9600 .
C22 C27 1.384(4) .
C22 C23 1.389(4) .
C23 C24 1.391(4) .
C23 H40 0.9300 .
C24 C25 1.360(4) .
C24 H39 0.9300 .
C25 C26 1.376(4) .
C26 C27 1.367(4) .
C26 H26 0.9300 .
C27 H27 0.9300 .
C28 H28 0.9600 .
C28 H42 0.9600 .
C28 H3 0.9600 .

loop_
_geom_torsion_atom_site_label_1
_geom_torsion_atom_site_label_2
_geom_torsion_atom_site_label_3
_geom_torsion_atom_site_label_4
_geom_torsion
_geom_torsion_site_symmetry_1
_geom_torsion_site_symmetry_2
_geom_torsion_site_symmetry_3
_geom_torsion_site_symmetry_4
C10 C1 C2 C3 -56.5(3) . . . .
C22 N1 C3 C4 168.9(2) . . . .
C22 N1 C3 C2 -66.8(3) . . . .
C1 C2 C3 N1 -74.5(3) . . . .
C1 C2 C3 C4 50.0(3) . . . .
N1 C3 C4 C5 75.6(3) . . . .
C2 C3 C4 C5 -49.8(3) . . . .
C3 C4 C5 C6 -177.2(2) . . . .
C3 C4 C5 C10 54.6(3) . . . .
C4 C5 C6 C7 175.5(2) . . . .
C10 C5 C6 C7 -56.1(3) . . . .
C5 C6 C7 C8 52.2(3) . . . .
C6 C7 C8 C14 -174.4(2) . . . .
C6 C7 C8 C9 -52.4(3) . . . .
C14 C8 C9 C11 -50.0(3) . . . .
C7 C8 C9 C11 -172.9(2) . . . .
C14 C8 C9 C10 179.66(19) . . . .
C7 C8 C9 C10 56.8(3) . . . .
C2 C1 C10 C19 -64.9(3) . . . .
C2 C1 C10 C5 57.0(3) . . . .
C2 C1 C10 C9 172.8(2) . . . .
C6 C5 C10 C19 -63.3(3) . . . .
C4 C5 C10 C19 64.6(3) . . . .
C6 C5 C10 C1 176.9(2) . . . .
C4 C5 C10 C1 -55.2(2) . . . .
C6 C5 C10 C9 58.4(2) . . . .
C4 C5 C10 C9 -173.71(19) . . . .
C11 C9 C10 C19 -65.1(2) . . . .
C8 C9 C10 C19 64.1(2) . . . .
C11 C9 C10 C1 56.4(3) . . . .
C8 C9 C10 C1 -174.5(2) . . . .
C11 C9 C10 C5 172.00(19) . . . .
C8 C9 C10 C5 -58.9(2) . . . .
C8 C9 C11 C12 49.8(3) . . . .
C10 C9 C11 C12 178.8(2) . . . .
C9 C11 C12 C13 -54.0(3) . . . .
C11 C12 C13 C18 -66.7(3) . . . .
C11 C12 C13 C14 57.0(3) . . . .
C11 C12 C13 C17 167.0(2) . . . .
C7 C8 C14 C15 -57.6(3) . . . .
C9 C8 C14 C15 -179.8(2) . . . .
C7 C8 C14 C13 179.2(2) . . . .
C9 C8 C14 C13 57.0(3) . . . .
C12 C13 C14 C8 -60.6(3) . . . .
C18 C13 C14 C8 61.7(3) . . . .
C17 C13 C14 C8 178.1(2) . . . .
C12 C13 C14 C15 168.2(2) . . . .
C18 C13 C14 C15 -69.4(3) . . . .
C17 C13 C14 C15 46.9(3) . . . .
C8 C14 C15 C16 -161.7(3) . . . .
C13 C14 C15 C16 -33.8(3) . . . .
C14 C15 C16 C17 6.6(4) . . . .
C15 C16 C17 C20 149.0(3) . . . .
C15 C16 C17 C13 22.4(3) . . . .
C12 C13 C17 C20 76.7(3) . . . .
C18 C13 C17 C20 -49.8(3) . . . .
C14 C13 C17 C20 -168.0(2) . . . .
C12 C13 C17 C16 -157.2(2) . . . .
C18 C13 C17 C16 76.3(3) . . . .
C14 C13 C17 C16 -41.9(3) . . . .
C16 C17 C20 O1 -36.9(4) . . . .
C13 C17 C20 O1 83.2(4) . . . .
C16 C17 C20 C21 142.8(3) . . . .
C13 C17 C20 C21 -97.1(3) . . . .
C3 N1 C22 C27 157.3(2) . . . .
C3 N1 C22 C23 -24.2(4) . . . .
C27 C22 C23 C24 0.2(4) . . . .
N1 C22 C23 C24 -178.4(3) . . . .
C22 C23 C24 C25 -0.6(5) . . . .
C23 C24 C25 C26 1.0(4) . . . .
C23 C24 C25 O2 -178.2(3) . . . .
C28 O2 C25 C24 -3.5(5) . . . .
C28 O2 C25 C26 177.4(3) . . . .
C24 C25 C26 C27 -1.1(4) . . . .
O2 C25 C26 C27 178.1(3) . . . .
C25 C26 C27 C22 0.8(4) . . . .
C23 C22 C27 C26 -0.3(4) . . . .
N1 C22 C27 C26 178.3(3) . . . .
